data_4108767
loop_
_publ_author_name
'Robert S. Walters'
'Christina M. Kraml'
'Neal Byrne'
'Douglas M. Ho'
'Qian Qin'
'Frederick J. Coughlin'
'Stefan Bernhard'
'Robert A. Pascal'

_publ_contact_author_address
;
Princeton University
Department of Chemistry
Princeton, NJ   08544-1009
USA
;
_publ_contact_author_email rpascal@princeton.edu
_publ_contact_author_fax '(609) 258 6746'
_publ_contact_author_name 'Professor Robert A. Pascal, Jr.'
_publ_contact_author_phone '(609) 258 5417'
_publ_section_title
;
 Configurationally Stable Longitudinally Twisted Polycyclic Aromatic
 Compounds
;
_journal_name_full 'Journal of the American Chemical Society'
_journal_page_first 16435
_journal_page_last 16441
_journal_paper_doi 10.1021/ja806958x
_journal_volume 130
_journal_year 2008
_chemical_compound_source 'chemical synthesis'
_chemical_formula_iupac 'C60 H37 N . 2(C2 H4 Cl2)'
_chemical_formula_moiety 'C60 H37 N, 2(C2 H4 Cl2)'
_chemical_formula_structural '(C60 H37 N) 2(C2 H4 Cl2)'
_chemical_formula_sum 'C64 H45 Cl4 N'
_chemical_formula_weight 969.81
_chemical_name_systematic
; 
 9,10,19,21-Tetraphenyldiphenanthro[9,10-b:9,10-h]carbazole 
 Bis(1,2-dichloroethane) Solvate
;
_space_group_IT_number 15
_symmetry_cell_setting monoclinic
_symmetry_Int_Tables_number 15
_symmetry_space_group_name_Hall '-C 2yc'
_symmetry_space_group_name_H-M 'C 1 2/c 1'
_atom_sites_solution_hydrogens geom
_atom_sites_solution_primary direct
_atom_sites_solution_secondary difmap
_audit_creation_date 'July 8, 2008'
_audit_creation_method
;
 SHELXL and manual editing
;
_audit_update_record
;
 July 8, 2008   carbf.cif         Initial CIF created by RAP.

 July 8, 2008   Sent to CheckCIF  See carbf_checkcif.pdf for alerts 
                                  that were generated. Comments on these
                                  alerts are given below.

 Aug 27, 2008   Updates by DMH    Bis(1,2-dichloroethane) above and in
                                      _chemical_name_systematic
                                  _chemical_formula_etc
                                  _symmetry_space_group_etc
                                  _exptl_crystal_density_meas
                                  _exptl_special_details
                                  _refine_ls_hydrogen_treatment
                                  H31 coordinates
                                  PLAT066_ALERT_1_C

------------------------------------------------------------------------
                ALERT level A = In general: serious problem
                ALERT level B = Potentially serious problem
                ALERT level C = Check and explain
                ALERT level G = General alerts; check
------------------------------------------------------------------------
PLAT420_ALERT_2_C D-H Without Acceptor N1 - H1 ... ?
 
Comment/Explanation: This N-H group is too sterically encumbered to 
            form a hydrogen bond!
------------------------------------------------------------------------
PLAT066_ALERT_1_C Predicted and Reported Transmissions Identical . ?

Comment/Explanation: 0.9186 and 0.9801 are not identical.
------------------------------------------------------------------------
PLAT152_ALERT_1_C Supplied and Calc Volume s.u. Inconsistent ..... ?

Comment/Explanation: 4859.73(17) and 4859.7(2) are not inconsistent!
------------------------------------------------------------------------
PLAT231_ALERT_4_C Hirshfeld Test (Solvent) Cl2 -- C1T .. 6.79 su
PLAT243_ALERT_4_C High 'Solvent' Ueq as Compared to Neighbors for Cl3
PLAT860_ALERT_3_G Note: Number of Least-Squares Restraints ....... 11
PLAT302_ALERT_4_G Anion/Solvent Disorder .................. 38.00 Perc.

Comment/Explanation: The solvent disorder model is not perfect, but
             these minor problems, and the few restraints, are surely
             acceptable for a situation in which there is a large 
             disordered solvent region.
------------------------------------------------------------------------
PLAT720_ALERT_4_C Number of Unusual/Non-Standard Labels .......... 10

Comment/Explanation: All of the labels are clear; it is not obvious
             which labels CheckCIF considers unusual.
;
_cell_angle_alpha 90.00
_cell_angle_beta 98.2170(10)
_cell_angle_gamma 90.00
_cell_formula_units_Z 4
_cell_length_a 13.7735(3)
_cell_length_b 21.8039(4)
_cell_length_c 16.3499(3)
_cell_measurement_reflns_used 7426
_cell_measurement_temperature 193(2)
_cell_measurement_theta_max 27.53
_cell_measurement_theta_min 2.25
_cell_volume 4859.73(17)
_computing_cell_refinement 'SAINT V7.34A (Bruker AXS, 2006b)'
_computing_data_collection 'APEX2 v2.1-0 (Bruker AXS, 2006a)'
_computing_data_reduction
;
SAINT V7.34A (Bruker AXS, 2006b), SADABS (Bruker AXS, 2004)
;
_computing_molecular_graphics 'Siemens SHELXTL (Sheldrick, 1996)'
_computing_publication_material 'Siemens SHELXTL (Sheldrick, 1996)'
_computing_structure_refinement 'Siemens SHELXTL (Sheldrick, 1996)'
_computing_structure_solution 'Siemens SHELXTL (Sheldrick, 1996)'
_diffrn_ambient_temperature 193(2)
_diffrn_detector_area_resol_mean 836.6
_diffrn_measured_fraction_theta_full 1.000
_diffrn_measured_fraction_theta_max 1.000
_diffrn_measurement_device 'Bruker APEX II CCD'
_diffrn_measurement_method '\w scans, 1387 0.5\% rotations'
_diffrn_radiation_monochromator graphite
_diffrn_radiation_source 'fine-focus sealed tube'
_diffrn_radiation_type MoK\a
_diffrn_radiation_wavelength 0.71073
_diffrn_reflns_av_R_equivalents 0.0302
_diffrn_reflns_av_sigmaI/netI 0.0236
_diffrn_reflns_limit_h_max 17
_diffrn_reflns_limit_h_min -17
_diffrn_reflns_limit_k_max 28
_diffrn_reflns_limit_k_min -28
_diffrn_reflns_limit_l_max 21
_diffrn_reflns_limit_l_min -21
_diffrn_reflns_number 28919
_diffrn_reflns_theta_full 27.49
_diffrn_reflns_theta_max 27.49
_diffrn_reflns_theta_min 1.76
_diffrn_standards_decay_% 0
_diffrn_standards_number 0
_exptl_absorpt_coefficient_mu 0.288
_exptl_absorpt_correction_T_max 0.9801
_exptl_absorpt_correction_T_min 0.9186
_exptl_absorpt_correction_type multi-scan
_exptl_absorpt_process_details 'SADABS (Bruker AXS, 2004)'
_exptl_crystal_colour Yellow
_exptl_crystal_density_diffrn 1.326
_exptl_crystal_description Needle
_exptl_crystal_F_000 2016
_exptl_crystal_size_max 0.30
_exptl_crystal_size_mid 0.10
_exptl_crystal_size_min 0.07
_refine_diff_density_max 0.531
_refine_diff_density_min -0.621
_refine_diff_density_rms 0.045
_refine_ls_extinction_method none
_refine_ls_goodness_of_fit_all 1.017
_refine_ls_goodness_of_fit_ref 1.039
_refine_ls_hydrogen_treatment mixed
_refine_ls_matrix_type full
_refine_ls_number_parameters 349
_refine_ls_number_reflns 5576
_refine_ls_number_restraints 11
_refine_ls_restrained_S_all 1.030
_refine_ls_restrained_S_obs 1.053
_refine_ls_R_factor_all 0.0697
_refine_ls_R_factor_gt 0.0482
_refine_ls_shift/su_max 0.001
_refine_ls_shift/su_mean 0.000
_refine_ls_structure_factor_coef Fsqd
_refine_ls_weighting_details 'w=1/[\s^2^(Fo^2^)+(0.0444P)^2^+7.4143P] where P=(Fo^2^+2Fc^2^)/3'
_refine_ls_weighting_scheme calc
_refine_ls_wR_factor_all 0.1268
_refine_ls_wR_factor_ref 0.1107
_reflns_number_gt 4170
_reflns_number_total 5578
_reflns_threshold_expression I>2\s(I)
_cod_data_source_file ja806958x_si_002.cif
_cod_data_source_block carbf
_cod_original_cell_volume 4859.7(2)
_cod_original_sg_symbol_H-M 'C 2/c'
_cod_database_code 4108767

loop_
_symmetry_equiv_pos_as_xyz
'x, y, z'
'-x, y, -z+1/2'
'x+1/2, y+1/2, z'
'-x+1/2, y+1/2, -z+1/2'
'-x, -y, -z'
'x, -y, z-1/2'
'-x+1/2, -y+1/2, -z'
'x+1/2, -y+1/2, z-1/2'

loop_
_atom_site_aniso_label
_atom_site_aniso_U_11
_atom_site_aniso_U_22
_atom_site_aniso_U_33
_atom_site_aniso_U_23
_atom_site_aniso_U_13
_atom_site_aniso_U_12
N1 0.0325(11) 0.0184(10) 0.0337(11) 0.000 0.0105(9) 0.000
C2 0.0290(9) 0.0231(8) 0.0254(8) 0.0008(6) 0.0047(7) -0.0011(7)
C3 0.0279(9) 0.0248(9) 0.0271(9) -0.0009(7) 0.0034(7) 0.0027(7)
C4 0.0271(9) 0.0268(9) 0.0261(8) -0.0032(7) 0.0046(7) -0.0022(7)
C5 0.0273(9) 0.0288(9) 0.0348(10) -0.0092(7) 0.0065(7) -0.0044(7)
C6 0.0302(10) 0.0321(10) 0.0458(11) -0.0084(8) 0.0063(8) -0.0012(8)
C7 0.0296(10) 0.0363(11) 0.0640(14) -0.0130(10) 0.0055(10) 0.0012(8)
C8 0.0290(10) 0.0439(13) 0.076(2) -0.0191(12) 0.0185(10) -0.0048(9)
C9 0.0365(11) 0.0435(12) 0.0560(13) -0.0117(10) 0.0204(10) -0.0125(9)
C10 0.0309(9) 0.0330(10) 0.0375(10) -0.0101(8) 0.0097(8) -0.0092(8)
C11 0.0336(10) 0.0351(10) 0.0332(10) -0.0045(8) 0.0089(8) -0.0121(8)
C12 0.0409(11) 0.0527(13) 0.0416(12) 0.0010(10) 0.0153(9) -0.0144(10)
C13 0.0532(13) 0.0536(14) 0.0385(11) 0.0082(10) 0.0122(10) -0.0194(11)
C14 0.0527(12) 0.0368(11) 0.0323(10) 0.0043(8) 0.0023(9) -0.0104(9)
C15 0.0424(11) 0.0307(10) 0.0304(9) -0.0005(8) 0.0077(8) -0.0060(8)
C16 0.0345(9) 0.0264(9) 0.0281(9) -0.0032(7) 0.0056(7) -0.0090(7)
C17 0.0263(8) 0.0245(9) 0.0283(9) -0.0016(7) 0.0036(7) -0.0049(7)
C18 0.0261(8) 0.0227(8) 0.0277(9) -0.0010(7) 0.0021(7) -0.0019(6)
C19 0.0252(8) 0.0221(8) 0.0275(9) -0.0018(7) 0.0049(7) -0.0003(6)
C20 0.0248(8) 0.0244(9) 0.0341(9) 0.0005(7) 0.0067(7) 0.0020(7)
C21 0.0350(10) 0.0298(9) 0.0336(10) -0.0014(8) 0.0066(8) 0.0002(8)
C22 0.0449(12) 0.0337(11) 0.0480(12) -0.0119(9) 0.0122(10) -0.0008(9)
C23 0.0518(13) 0.0246(10) 0.070(2) -0.0018(10) 0.0231(12) 0.0037(9)
C24 0.0532(13) 0.0315(11) 0.0558(13) 0.0128(10) 0.0196(11) 0.0122(9)
C25 0.0435(11) 0.0329(10) 0.0350(10) 0.0031(8) 0.0094(9) 0.0086(8)
C26 0.0322(9) 0.0221(8) 0.0259(8) 0.0009(7) 0.0079(7) 0.0002(7)
C27 0.0335(10) 0.0286(9) 0.0300(9) 0.0004(7) 0.0060(7) 0.0004(7)
C28 0.0435(11) 0.0375(11) 0.0340(10) 0.0015(8) 0.0033(9) 0.0114(9)
C29 0.0672(15) 0.0261(10) 0.0382(11) 0.0037(8) 0.0050(10) 0.0121(10)
C30 0.0614(14) 0.0227(9) 0.0395(11) -0.0008(8) 0.0099(10) -0.0055(9)
C31 0.0384(10) 0.0275(9) 0.0330(10) -0.0009(8) 0.0076(8) -0.0044(8)
Cl1 0.0506(4) 0.0701(5) 0.0835(5) -0.0309(4) 0.0088(4) -0.0093(3)
C1S 0.084(6) 0.078(6) 0.118(9) 0.029(6) -0.008(5) 0.012(5)
C2S 0.086(7) 0.065(4) 0.129(8) 0.037(6) 0.010(7) 0.012(4)
Cl2 0.127(8) 0.087(6) 0.086(6) -0.008(5) -0.010(5) 0.015(5)
C1T 0.008(6) 0.058(9) 0.033(7) 0.007(7) -0.007(6) 0.003(6)
Cl3 0.0596(5) 0.1272(8) 0.0982(6) -0.0434(6) 0.0003(4) 0.0151(5)
C3S 0.053(3) 0.097(4) 0.059(4) -0.019(3) 0.017(3) -0.010(3)
C4S 0.048(4) 0.123(7) 0.075(5) -0.025(5) 0.012(4) -0.021(5)

loop_
_atom_site_label
_atom_site_type_symbol
_atom_site_fract_x
_atom_site_fract_y
_atom_site_fract_z
_atom_site_U_iso_or_equiv
_atom_site_thermal_displace_type
_atom_site_occupancy
_atom_site_calc_flag
_atom_site_refinement_flags
_atom_site_disorder_group
N1 N 0.0000 0.35894(10) 0.2500 0.0276(4) Uani 1 d S .
H1 H 0.0000 0.3186(14) 0.2500 0.033 Uiso 1 d S .
C2 C 0.06378(13) 0.39559(8) 0.21445(10) 0.0258(4) Uani 1 d . .
C3 C 0.14104(13) 0.37591(8) 0.17493(11) 0.0267(4) Uani 1 d . .
C4 C 0.19006(13) 0.42152(8) 0.13575(11) 0.0266(4) Uani 1 d . .
C5 C 0.28695(13) 0.40986(8) 0.11126(12) 0.0301(4) Uani 1 d . .
C6 C 0.35002(14) 0.36481(9) 0.15156(13) 0.0360(4) Uani 1 d . .
H6 H 0.32800 0.34016 0.19317 0.043 Uiso 1 calc R .
C7 C 0.44301(15) 0.35583(10) 0.13174(15) 0.0434(5) Uani 1 d . .
H7 H 0.48455 0.32549 0.15998 0.052 Uiso 1 calc R .
C8 C 0.4759(2) 0.39102(10) 0.0707(2) 0.0487(6) Uani 1 d . .
H8 H 0.5388 0.38365 0.0552 0.058 Uiso 1 calc R .
C9 C 0.4172(2) 0.43655(10) 0.03272(15) 0.0440(5) Uani 1 d . .
H9 H 0.4406 0.46092 -0.00849 0.053 Uiso 1 calc R .
C10 C 0.32276(14) 0.44809(9) 0.05342(12) 0.0333(4) Uani 1 d . .
C11 C 0.26168(14) 0.49878(9) 0.01732(12) 0.0336(4) Uani 1 d . .
C12 C 0.2850(2) 0.52974(11) -0.05285(13) 0.0441(5) Uani 1 d . .
H12 H 0.3426 0.51834 -0.07492 0.053 Uiso 1 calc R .
C13 C 0.2273(2) 0.57577(11) -0.09030(14) 0.0479(6) Uani 1 d . .
H13 H 0.2456 0.59673 -0.13673 0.057 Uiso 1 calc R .
C14 C 0.1421(2) 0.59132(10) -0.05956(12) 0.0410(5) Uani 1 d . .
H14 H 0.1007 0.62252 -0.08582 0.049 Uiso 1 calc R .
C15 C 0.11688(15) 0.56174(9) 0.00910(12) 0.0343(4) Uani 1 d . .
H15 H 0.05727 0.57253 0.02836 0.041 Uiso 1 calc R .
C16 C 0.17663(13) 0.51606(8) 0.05154(11) 0.0295(4) Uani 1 d . .
C17 C 0.14777(12) 0.48109(8) 0.12235(11) 0.0264(4) Uani 1 d . .
C18 C 0.07545(12) 0.50068(8) 0.17098(11) 0.0257(4) Uani 1 d . .
C19 C 0.03828(12) 0.45778(8) 0.22268(10) 0.0248(4) Uani 1 d . .
C20 C 0.15646(12) 0.30854(8) 0.16753(11) 0.0275(4) Uani 1 d . .
C21 C 0.15381(14) 0.28219(9) 0.08973(12) 0.0326(4) Uani 1 d . .
H21 H 0.14853 0.30773 0.04222 0.039 Uiso 1 calc R .
C22 C 0.1588(2) 0.21925(10) 0.08081(14) 0.0417(5) Uani 1 d . .
H22 H 0.1575 0.20185 0.02740 0.050 Uiso 1 calc R .
C23 C 0.1655(2) 0.18167(10) 0.1492(2) 0.0475(6) Uani 1 d . .
H23 H 0.1677 0.13842 0.1428 0.057 Uiso 1 calc R .
C24 C 0.1691(2) 0.20683(10) 0.22696(15) 0.0457(5) Uani 1 d . .
H24 H 0.1745 0.18095 0.27414 0.055 Uiso 1 calc R .
C25 C 0.16488(15) 0.27015(9) 0.23621(13) 0.0368(4) Uani 1 d . .
H25 H 0.16777 0.28735 0.28989 0.044 Uiso 1 calc R .
C26 C 0.03168(13) 0.56320(8) 0.16208(11) 0.0264(4) Uani 1 d . .
C27 C -0.06680(14) 0.56895(9) 0.12939(11) 0.0305(4) Uani 1 d . .
H27 H -0.10660 0.53333 0.12032 0.037 Uiso 1 calc R .
C28 C -0.1073(2) 0.62604(9) 0.10998(12) 0.0386(5) Uani 1 d . .
H28 H -0.1741 0.62945 0.08606 0.046 Uiso 1 calc R .
C29 C -0.0505(2) 0.67820(9) 0.12539(13) 0.0441(5) Uani 1 d . .
H29 H -0.0780 0.71744 0.11151 0.053 Uiso 1 calc R .
C30 C 0.0465(2) 0.67313(9) 0.16110(13) 0.0410(5) Uani 1 d . .
H30 H 0.0849 0.70904 0.17349 0.049 Uiso 1 calc R .
C31 C 0.08791(15) 0.61599(8) 0.17881(12) 0.0327(4) Uani 1 d . .
H31 H 0.1548 0.61277 0.20244 0.039 Uiso 1 calc R .
Cl1 Cl 0.84574(5) 0.03300(4) 0.25263(5) 0.0681(2) Uani 0.892 d PD 1
C1S C 0.9614(5) 0.0539(4) 0.2249(7) 0.096(3) Uani 0.446 d PD 1
H1SA H 0.9581 0.0534 0.1640 0.115 Uiso 0.446 calc PR 1
H1SB H 0.9791 0.0958 0.2448 0.115 Uiso 0.446 calc PR 1
C2S C 1.0341(4) 0.0114(4) 0.2610(8) 0.094(3) Uani 0.446 d PD 1
H2SA H 1.0196 -0.0295 0.2360 0.113 Uiso 0.446 calc PR 1
H2SB H 1.0304 0.0080 0.3209 0.113 Uiso 0.446 calc PR 1
Cl2 Cl 0.9326(8) 0.0843(4) 0.1524(6) 0.102(3) Uani 0.108 d PD 2
C1T C 1.0277(9) 0.0404(9) 0.2128(6) 0.034(4) Uani 0.108 d PDU 2
H1TA H 1.0361 -0.0010 0.1903 0.041 Uiso 0.108 calc PR 2
H1TB H 1.0913 0.0622 0.2231 0.041 Uiso 0.108 calc PR 2
Cl3 Cl 0.89728(6) 0.22842(5) 0.05111(6) 0.0961(3) Uani 1 d . .
C3S C 0.7923(4) 0.2513(3) -0.0220(4) 0.069(2) Uani 0.545 d P 1
H3SA H 0.8014 0.2934 -0.0422 0.083 Uiso 0.545 calc PR 1
H3SB H 0.7834 0.2231 -0.0699 0.083 Uiso 0.545 calc PR 1
C4S C 0.7652(6) 0.2314(4) 0.0375(5) 0.082(2) Uani 0.455 d P 2
H4SA H 0.7373 0.1895 0.0305 0.098 Uiso 0.455 calc PR 2
H4SB H 0.7422 0.2505 0.0862 0.098 Uiso 0.455 calc PR 2

loop_
_atom_type_symbol
_atom_type_description
_atom_type_scat_dispersion_real
_atom_type_scat_dispersion_imag
_atom_type_scat_source
C C 0.0033 0.0016 'International Tables Vol C Tables 4.2.6.8 and 6.1.1.4'
H H 0.0000 0.0000 'International Tables Vol C Tables 4.2.6.8 and 6.1.1.4'
N N 0.0061 0.0033 'International Tables Vol C Tables 4.2.6.8 and 6.1.1.4'
Cl Cl 0.1484 0.1585 'International Tables Vol C Tables 4.2.6.8 and 6.1.1.4'

loop_
_geom_angle_atom_site_label_1
_geom_angle_atom_site_label_2
_geom_angle_atom_site_label_3
_geom_angle
_geom_angle_site_symmetry_1
_geom_angle_site_symmetry_3
C2 N1 C2 109.0(2) . 2
C2 N1 H1 125.49(10) . .
C2 N1 H1 125.49(10) 2 .
N1 C2 C3 126.5(2) . .
N1 C2 C19 109.6(2) . .
C3 C2 C19 123.9(2) . .
C2 C3 C4 116.3(2) . .
C2 C3 C20 118.0(2) . .
C4 C3 C20 125.2(2) . .
C3 C4 C17 120.1(2) . .
C3 C4 C5 121.0(2) . .
C17 C4 C5 118.8(2) . .
C10 C5 C6 118.5(2) . .
C10 C5 C4 120.1(2) . .
C6 C5 C4 121.1(2) . .
C7 C6 C5 121.3(2) . .
C7 C6 H6 119.35 . .
C5 C6 H6 119.35 . .
C6 C7 C8 120.0(2) . .
C6 C7 H7 119.98 . .
C8 C7 H7 119.98 . .
C9 C8 C7 119.6(2) . .
C9 C8 H8 120.18 . .
C7 C8 H8 120.18 . .
C8 C9 C10 121.6(2) . .
C8 C9 H9 119.20 . .
C10 C9 H9 119.20 . .
C5 C10 C9 118.7(2) . .
C5 C10 C11 119.0(2) . .
C9 C10 C11 122.3(2) . .
C12 C11 C16 119.4(2) . .
C12 C11 C10 120.4(2) . .
C16 C11 C10 120.1(2) . .
C13 C12 C11 122.1(2) . .
C13 C12 H12 118.97 . .
C11 C12 H12 118.97 . .
C12 C13 C14 119.0(2) . .
C12 C13 H13 120.48 . .
C14 C13 H13 120.48 . .
C15 C14 C13 120.4(2) . .
C15 C14 H14 119.81 . .
C13 C14 H14 119.81 . .
C14 C15 C16 122.2(2) . .
C14 C15 H15 118.90 . .
C16 C15 H15 118.90 . .
C15 C16 C11 116.8(2) . .
C15 C16 C17 122.9(2) . .
C11 C16 C17 119.9(2) . .
C18 C17 C4 119.3(2) . .
C18 C17 C16 124.5(2) . .
C4 C17 C16 115.9(2) . .
C19 C18 C17 118.7(2) . .
C19 C18 C26 119.39(15) . .
C17 C18 C26 121.67(15) . .
C18 C19 C2 117.7(2) . .
C18 C19 C19 135.81(11) . 2
C2 C19 C19 105.46(10) . 2
C21 C20 C25 118.5(2) . .
C21 C20 C3 119.7(2) . .
C25 C20 C3 121.6(2) . .
C22 C21 C20 120.7(2) . .
C22 C21 H21 119.64 . .
C20 C21 H21 119.64 . .
C23 C22 C21 120.2(2) . .
C23 C22 H22 119.91 . .
C21 C22 H22 119.91 . .
C22 C23 C24 120.1(2) . .
C22 C23 H23 119.97 . .
C24 C23 H23 119.97 . .
C23 C24 C25 119.9(2) . .
C23 C24 H24 120.05 . .
C25 C24 H24 120.05 . .
C24 C25 C20 120.6(2) . .
C24 C25 H25 119.70 . .
C20 C25 H25 119.70 . .
C27 C26 C31 119.0(2) . .
C27 C26 C18 118.6(2) . .
C31 C26 C18 122.1(2) . .
C28 C27 C26 120.6(2) . .
C28 C27 H27 119.71 . .
C26 C27 H27 119.71 . .
C27 C28 C29 120.0(2) . .
C27 C28 H28 120.00 . .
C29 C28 H28 120.00 . .
C28 C29 C30 119.8(2) . .
C28 C29 H29 120.08 . .
C30 C29 H29 120.08 . .
C31 C30 C29 120.3(2) . .
C31 C30 H30 119.85 . .
C29 C30 H30 119.85 . .
C30 C31 C26 120.2(2) . .
C30 C31 H31 119.92 . .
C26 C31 H31 119.92 . .
C2S C1S Cl1 109.2(5) . .
C2S C1S H1SA 109.8 . .
Cl1 C1S H1SA 109.8 . .
C2S C1S H1SB 109.8 . .
Cl1 C1S H1SB 109.8 . .
H1SA C1S H1SB 108.3 . .
C1S C2S Cl1 112.9(5) . 2_755
C1S C2S H2SA 109.0 . .
Cl1 C2S H2SA 109.0 2_755 .
C1S C2S H2SB 109.0 . .
Cl1 C2S H2SB 109.0 2_755 .
H2SA C2S H2SB 107.8 . .
C1T C1T Cl2 91.7(10) 2_755 .
C1T C1T H1TA 113.3 2_755 .
Cl2 C1T H1TA 113.3 . .
C1T C1T H1TB 113.3 2_755 .
Cl2 C1T H1TB 113.3 . .
H1TA C1T H1TB 110.7 . .
C3S C3S Cl3 106.5(7) 7_655 .
C3S C3S H3SA 110.4 7_655 .
Cl3 C3S H3SA 110.4 . .
C3S C3S H3SB 110.4 7_655 .
Cl3 C3S H3SB 110.4 . .
H3SA C3S H3SB 108.6 . .
C4S C4S Cl3 106.4(8) 7_655 .
C4S C4S H4SA 110.4 7_655 .
Cl3 C4S H4SA 110.4 . .
C4S C4S H4SB 110.4 7_655 .
Cl3 C4S H4SB 110.4 . .
H4SA C4S H4SB 108.6 . .

loop_
_geom_bond_atom_site_label_1
_geom_bond_atom_site_label_2
_geom_bond_distance
_geom_bond_site_symmetry_2
N1 C2 1.376(2) .
N1 C2 1.376(2) 2
N1 H1 0.88(3) .
C2 C3 1.390(2) .
C2 C19 1.412(2) .
C3 C4 1.407(2) .
C3 C20 1.491(2) .
C4 C17 1.427(2) .
C4 C5 1.469(2) .
C5 C10 1.402(3) .
C5 C6 1.411(3) .
C6 C7 1.379(3) .
C6 H6 0.95 .
C7 C8 1.386(3) .
C7 H7 0.95 .
C8 C9 1.372(3) .
C8 H8 0.95 .
C9 C10 1.412(3) .
C9 H9 0.95 .
C10 C11 1.461(3) .
C11 C12 1.407(3) .
C11 C16 1.419(3) .
C12 C13 1.369(3) .
C12 H12 0.95 .
C13 C14 1.384(3) .
C13 H13 0.95 .
C14 C15 1.381(3) .
C14 H14 0.95 .
C15 C16 1.410(3) .
C15 H15 0.95 .
C16 C17 1.487(2) .
C17 C18 1.426(2) .
C18 C19 1.405(2) .
C18 C26 1.489(2) .
C19 C19 1.476(3) 2
C20 C21 1.391(3) .
C20 C25 1.392(3) .
C21 C22 1.383(3) .
C21 H21 0.95 .
C22 C23 1.379(3) .
C22 H22 0.95 .
C23 C24 1.379(3) .
C23 H23 0.95 .
C24 C25 1.391(3) .
C24 H24 0.95 .
C25 H25 0.95 .
C26 C27 1.391(3) .
C26 C31 1.393(2) .
C27 C28 1.382(3) .
C27 H27 0.95 .
C28 C29 1.383(3) .
C28 H28 0.95 .
C29 C30 1.384(3) .
C29 H29 0.95 .
C30 C31 1.383(3) .
C30 H30 0.95 .
C31 H31 0.95 .
Cl1 C2S 1.766(7) 2_755
Cl1 C1S 1.777(7) .
C1S C2S 1.428(7) .
C1S H1SA 0.99 .
C1S H1SB 0.99 .
C2S Cl1 1.766(7) 2_755
C2S H2SA 0.99 .
C2S H2SB 0.99 .
Cl2 C1T 1.799(9) .
C1T C1T 1.524(10) 2_755
C1T H1TA 0.99 .
C1T H1TB 0.99 .
Cl3 C4S 1.802(9) .
Cl3 C3S 1.809(7) .
C3S C3S 1.455(11) 7_655
C3S H3SA 0.99 .
C3S H3SB 0.99 .
C4S C4S 1.48(2) 7_655
C4S H4SA 0.99 .
C4S H4SB 0.99 .

loop_
_geom_torsion_atom_site_label_1
_geom_torsion_atom_site_label_2
_geom_torsion_atom_site_label_3
_geom_torsion_atom_site_label_4
_geom_torsion
_geom_torsion_site_symmetry_1
_geom_torsion_site_symmetry_4
C2 N1 C2 C3 177.7(2) 2 .
C2 N1 C2 C19 -3.27(9) 2 .
N1 C2 C3 C4 173.60(15) . .
C19 C2 C3 C4 -5.3(3) . .
N1 C2 C3 C20 1.7(3) . .
C19 C2 C3 C20 -177.2(2) . .
C2 C3 C4 C17 -13.5(2) . .
C20 C3 C4 C17 157.7(2) . .
C2 C3 C4 C5 163.8(2) . .
C20 C3 C4 C5 -25.0(3) . .
C3 C4 C5 C10 162.5(2) . .
C17 C4 C5 C10 -20.2(2) . .
C3 C4 C5 C6 -24.6(3) . .
C17 C4 C5 C6 152.7(2) . .
C10 C5 C6 C7 -3.6(3) . .
C4 C5 C6 C7 -176.6(2) . .
C5 C6 C7 C8 -0.6(3) . .
C6 C7 C8 C9 2.9(3) . .
C7 C8 C9 C10 -1.0(3) . .
C6 C5 C10 C9 5.4(3) . .
C4 C5 C10 C9 178.5(2) . .
C6 C5 C10 C11 -174.0(2) . .
C4 C5 C10 C11 -0.9(3) . .
C8 C9 C10 C5 -3.2(3) . .
C8 C9 C10 C11 176.1(2) . .
C5 C10 C11 C12 -166.4(2) . .
C9 C10 C11 C12 14.3(3) . .
C5 C10 C11 C16 11.9(3) . .
C9 C10 C11 C16 -167.4(2) . .
C16 C11 C12 C13 -0.9(3) . .
C10 C11 C12 C13 177.3(2) . .
C11 C12 C13 C14 -1.7(3) . .
C12 C13 C14 C15 1.5(3) . .
C13 C14 C15 C16 1.4(3) . .
C14 C15 C16 C11 -3.9(3) . .
C14 C15 C16 C17 -176.1(2) . .
C12 C11 C16 C15 3.6(3) . .
C10 C11 C16 C15 -174.6(2) . .
C12 C11 C16 C17 176.1(2) . .
C10 C11 C16 C17 -2.2(3) . .
C3 C4 C17 C18 20.6(2) . .
C5 C4 C17 C18 -156.8(2) . .
C3 C4 C17 C16 -153.6(2) . .
C5 C4 C17 C16 29.0(2) . .
C15 C16 C17 C18 -20.1(3) . .
C11 C16 C17 C18 167.9(2) . .
C15 C16 C17 C4 153.8(2) . .
C11 C16 C17 C4 -18.2(2) . .
C4 C17 C18 C19 -8.6(2) . .
C16 C17 C18 C19 165.1(2) . .
C4 C17 C18 C26 177.5(2) . .
C16 C17 C18 C26 -8.8(3) . .
C17 C18 C19 C2 -9.2(2) . .
C26 C18 C19 C2 164.8(2) . .
C17 C18 C19 C19 -175.7(2) . 2
C26 C18 C19 C19 -1.7(4) . 2
N1 C2 C19 C18 -162.16(14) . .
C3 C2 C19 C18 16.9(3) . .
N1 C2 C19 C19 8.1(2) . 2
C3 C2 C19 C19 -172.8(2) . 2
C2 C3 C20 C21 121.3(2) . .
C4 C3 C20 C21 -49.8(3) . .
C2 C3 C20 C25 -52.9(2) . .
C4 C3 C20 C25 136.0(2) . .
C25 C20 C21 C22 0.4(3) . .
C3 C20 C21 C22 -174.0(2) . .
C20 C21 C22 C23 0.6(3) . .
C21 C22 C23 C24 -1.1(3) . .
C22 C23 C24 C25 0.7(3) . .
C23 C24 C25 C20 0.4(3) . .
C21 C20 C25 C24 -0.9(3) . .
C3 C20 C25 C24 173.4(2) . .
C19 C18 C26 C27 -61.7(2) . .
C17 C18 C26 C27 112.2(2) . .
C19 C18 C26 C31 123.9(2) . .
C17 C18 C26 C31 -62.3(2) . .
C31 C26 C27 C28 3.1(3) . .
C18 C26 C27 C28 -171.5(2) . .
C26 C27 C28 C29 -2.0(3) . .
C27 C28 C29 C30 -0.7(3) . .
C28 C29 C30 C31 2.2(3) . .
C29 C30 C31 C26 -1.1(3) . .
C27 C26 C31 C30 -1.6(3) . .
C18 C26 C31 C30 172.9(2) . .
C2S Cl1 C1S C2S -22.2(12) 2_755 .
Cl1 C1S C2S Cl1 -173.0(7) . 2_755
C4S Cl3 C3S C3S 10.6(6) . 7_655
C3S Cl3 C4S C4S -10.4(6) . 7_655
